data_4069270
loop_
_publ_author_name
'Adhikari, Debashis'
'Basuli, Falguni'
'Orlando, Justin H.'
'Gao, Xinfeng'
'Huffman, John C.'
'Pink, Maren'
'Mindiola, Daniel J.'

_publ_section_title
;
 Zwitterionic and Cationic Titanium and Vanadium Complexes Having Terminal
 M&#x2212;C Multiple Bonds. The Role of the \b-Diketiminate Ligand in
 Formation of Charge-Separated Species
;
_journal_issue 14
_journal_name_full Organometallics
_journal_page_first 4115
_journal_paper_doi 10.1021/om900115v
_journal_volume 28
_journal_year 2009
_chemical_formula_sum 'C38 H59 N2 O V'
_chemical_formula_weight 610.81
_chemical_name_systematic
; 
 ? 
;
_space_group_IT_number 4
_symmetry_cell_setting monoclinic
_symmetry_space_group_name_Hall 'P 2yb'
_symmetry_space_group_name_H-M 'P 1 21 1'
_atom_sites_solution_hydrogens geom
_atom_sites_solution_primary direct
_atom_sites_solution_secondary difmap
_audit_creation_method SHELXL-97
_cell_angle_alpha 90.00
_cell_angle_beta 108.550(3)
_cell_angle_gamma 90.00
_cell_formula_units_Z 2
_cell_length_a 9.6996(11)
_cell_length_b 16.8433(18)
_cell_length_c 11.5092(14)
_cell_measurement_reflns_used 873
_cell_measurement_temperature 113(2)
_cell_measurement_theta_max 25.99
_cell_measurement_theta_min 2.42
_cell_volume 1782.6(4)
_computing_cell_refinement 'SAINT (Bruker, 1999)'
_computing_data_collection 'SMART (Bruker, 1999)'
_computing_data_reduction 'SAINT (Bruker, 1999), XTEL (local program)'
_computing_structure_refinement 'SHELXL-97 (Sheldrick, 1997)'
_computing_structure_solution 'SHELXS-97 (Sheldrick, 1990)'
_diffrn_ambient_temperature 113(2)
_diffrn_detector 'CCD area detector'
_diffrn_detector_area_resol_mean 44.52
_diffrn_detector_type 'Bruker SMART 6000'
_diffrn_measured_fraction_theta_full 1.000
_diffrn_measured_fraction_theta_max 1.000
_diffrn_measurement_details '   0.30 degree frames measured for  30.17 seconds each'
_diffrn_measurement_device 'three-circle goniometer with fixed chi'
_diffrn_measurement_device_type 'Bruker Platform goniometer'
_diffrn_measurement_method '\w scans'
_diffrn_radiation_monochromator graphite
_diffrn_radiation_source 'fine-focus sealed tube'
_diffrn_radiation_type MoK\a
_diffrn_radiation_wavelength 0.71073
_diffrn_reflns_av_R_equivalents 0.0601
_diffrn_reflns_av_sigmaI/netI 0.1236
_diffrn_reflns_limit_h_max 7
_diffrn_reflns_limit_h_min -12
_diffrn_reflns_limit_k_max 17
_diffrn_reflns_limit_k_min -21
_diffrn_reflns_limit_l_max 14
_diffrn_reflns_limit_l_min -14
_diffrn_reflns_number 13280
_diffrn_reflns_theta_full 27.55
_diffrn_reflns_theta_max 27.55
_diffrn_reflns_theta_min 1.87
_diffrn_standards_decay_% 0.0
_exptl_absorpt_coefficient_mu 0.308
_exptl_absorpt_correction_T_max 0.9848
_exptl_absorpt_correction_T_min 0.9553
_exptl_crystal_colour 'deep blue'
_exptl_crystal_density_diffrn 1.138
_exptl_crystal_density_method 'not measured'
_exptl_crystal_description cleaved
_exptl_crystal_F_000 664
_exptl_crystal_size_max 0.15
_exptl_crystal_size_mid 0.10
_exptl_crystal_size_min 0.05
_refine_diff_density_max 0.542
_refine_diff_density_min -0.474
_refine_diff_density_rms 0.056
_refine_ls_abs_structure_details 'Flack H D (1983), Acta Cryst. A39, 876-881'
_refine_ls_abs_structure_Flack 0.00(3)
_refine_ls_extinction_method none
_refine_ls_goodness_of_fit_ref 0.877
_refine_ls_hydrogen_treatment mixed
_refine_ls_matrix_type full
_refine_ls_number_parameters 393
_refine_ls_number_reflns 7586
_refine_ls_number_restraints 1
_refine_ls_restrained_S_all 0.877
_refine_ls_R_factor_all 0.0840
_refine_ls_R_factor_gt 0.0542
_refine_ls_shift/su_max 0.016
_refine_ls_shift/su_mean 0.001
_refine_ls_structure_factor_coef Fsqd
_refine_ls_weighting_details 'calc w=1/[\s^2^(Fo^2^)+(0.0434P)^2^+0.0000P] where P=(Fo^2^+2Fc^2^)/3'
_refine_ls_weighting_scheme calc
_refine_ls_wR_factor_gt 0.1108
_refine_ls_wR_factor_ref 0.1192
_reflns_number_gt 5051
_reflns_number_total 7586
_reflns_threshold_expression >2sigma(I)
_cod_data_source_file om900115v_si_001.cif
_cod_data_source_block 04065
_cod_depositor_comments
;
The following automatic conversions were performed:

'_symmetry_cell_setting' value 'Monoclinic' changed to 'monoclinic'
according to /home/saulius/struct/CIF-dictionaries/cif_core.dic
dictionary named 'cif_core.dic' version 2.4.2 from 2011-04-26.

Automatic conversion script
Id: cif_fix_values 1715 2011-07-08 13:25:40Z adriana 
;
_cod_original_sg_symbol_H-M 'P2(1)   '
_cod_database_code 4069270

loop_
_symmetry_equiv_pos_as_xyz
'x, y, z'
'-x, y+1/2, -z'

loop_
_atom_site_label
_atom_site_type_symbol
_atom_site_fract_x
_atom_site_fract_y
_atom_site_fract_z
_atom_site_U_iso_or_equiv
_atom_site_adp_type
_atom_site_occupancy
_atom_site_symmetry_multiplicity
_atom_site_calc_flag
_atom_site_refinement_flags
V1 V 0.41920(6) 0.36187(3) 0.77466(5) 0.02102(13) Uani 1 1 d .
N2 N 0.3947(3) 0.37332(18) 0.6055(2) 0.0203(7) Uani 1 1 d .
C3 C 0.4778(4) 0.4398(2) 0.5998(3) 0.0259(8) Uani 1 1 d .
C4 C 0.5112(4) 0.4978(2) 0.6945(3) 0.0269(8) Uani 1 1 d .
H4 H 0.5873 0.5326 0.6923 0.032 Uiso 1 1 calc R
C5 C 0.4551(4) 0.5148(2) 0.7917(3) 0.0265(8) Uani 1 1 d .
N6 N 0.3605(3) 0.46045(17) 0.8209(3) 0.0234(7) Uani 1 1 d .
C7 C 0.3400(4) 0.3237(2) 0.4987(3) 0.0240(8) Uani 1 1 d .
C8 C 0.2002(4) 0.3383(2) 0.4165(3) 0.0270(9) Uani 1 1 d .
C9 C 0.1545(4) 0.2912(2) 0.3115(3) 0.0363(10) Uani 1 1 d .
H9 H 0.0606 0.3002 0.2545 0.044 Uiso 1 1 calc R
C10 C 0.2389(4) 0.2326(2) 0.2872(3) 0.0356(10) Uani 1 1 d .
H10 H 0.2056 0.2027 0.2135 0.043 Uiso 1 1 calc R
C11 C 0.3718(4) 0.2179(2) 0.3705(3) 0.0330(9) Uani 1 1 d .
H11 H 0.4288 0.1757 0.3554 0.040 Uiso 1 1 calc R
C12 C 0.4266(4) 0.2623(2) 0.4765(3) 0.0274(9) Uani 1 1 d .
C13 C 0.5744(5) 0.2416(3) 0.5651(4) 0.0383(10) Uani 1 1 d .
H13 H 0.6077 0.2875 0.6224 0.046 Uiso 1 1 calc R
C14 C 0.5622(7) 0.1700(3) 0.6408(5) 0.0813(19) Uani 1 1 d .
H14A H 0.5406 0.1228 0.5884 0.122 Uiso 1 1 calc R
H14B H 0.4837 0.1787 0.6761 0.122 Uiso 1 1 calc R
H14C H 0.6542 0.1623 0.7069 0.122 Uiso 1 1 calc R
C15 C 0.6870(6) 0.2280(5) 0.5018(5) 0.095(2) Uani 1 1 d .
H15A H 0.6912 0.2745 0.4518 0.142 Uiso 1 1 calc R
H15B H 0.6605 0.1810 0.4491 0.142 Uiso 1 1 calc R
H15C H 0.7824 0.2196 0.5634 0.142 Uiso 1 1 calc R
C16 C 0.1032(4) 0.4010(3) 0.4427(3) 0.0375(10) Uani 1 1 d .
H16 H 0.1322 0.4073 0.5337 0.045 Uiso 1 1 calc R
C17 C 0.1241(6) 0.4809(3) 0.3900(5) 0.0698(17) Uani 1 1 d .
H17A H 0.0988 0.4767 0.3007 0.105 Uiso 1 1 calc R
H17B H 0.2259 0.4974 0.4247 0.105 Uiso 1 1 calc R
H17C H 0.0613 0.5204 0.4104 0.105 Uiso 1 1 calc R
C18 C -0.0580(4) 0.3757(4) 0.3978(4) 0.0650(17) Uani 1 1 d .
H18A H -0.0668 0.3213 0.4250 0.098 Uiso 1 1 calc R
H18B H -0.0949 0.3779 0.3081 0.098 Uiso 1 1 calc R
H18C H -0.1148 0.4117 0.4317 0.098 Uiso 1 1 calc R
C19 C 0.5372(5) 0.4489(3) 0.5017(4) 0.0460(13) Uani 1 1 d .
H19A H 0.5202 0.4094 0.4398 0.055 Uiso 1 1 calc R
H19B H 0.5938 0.4944 0.4985 0.055 Uiso 1 1 calc R
C20 C 0.5005(5) 0.5848(2) 0.8618(3) 0.0412(11) Uani 1 1 d .
H20A H 0.4155 0.6122 0.8710 0.062 Uiso 1 1 calc R
H20B H 0.5505 0.6198 0.8201 0.062 Uiso 1 1 calc R
H20C H 0.5671 0.5708 0.9430 0.062 Uiso 1 1 calc R
C21 C 0.2753(4) 0.4862(2) 0.8953(3) 0.0328(9) Uani 1 1 d .
C22 C 0.3272(5) 0.4744(3) 1.0224(4) 0.0440(12) Uani 1 1 d .
C23 C 0.2375(7) 0.4994(4) 1.0908(5) 0.087(2) Uani 1 1 d .
H23 H 0.2694 0.4914 1.1770 0.104 Uiso 1 1 calc R
C24 C 0.1084(7) 0.5340(4) 1.0376(5) 0.096(2) Uani 1 1 d .
H24 H 0.0509 0.5505 1.0864 0.116 Uiso 1 1 calc R
C25 C 0.0584(6) 0.5459(3) 0.9127(5) 0.0730(18) Uani 1 1 d .
H25 H -0.0336 0.5704 0.8766 0.088 Uiso 1 1 calc R
C26 C 0.1397(5) 0.5230(3) 0.8382(4) 0.0394(11) Uani 1 1 d .
C27 C 0.0846(5) 0.5393(3) 0.7011(4) 0.0427(12) Uani 1 1 d .
H27 H 0.1395 0.5038 0.6618 0.051 Uiso 1 1 calc R
C28 C -0.0765(5) 0.5210(3) 0.6427(4) 0.0580(13) Uani 1 1 d .
H28A H -0.1040 0.5289 0.5539 0.087 Uiso 1 1 calc R
H28B H -0.1339 0.5566 0.6767 0.087 Uiso 1 1 calc R
H28C H -0.0954 0.4658 0.6600 0.087 Uiso 1 1 calc R
C29 C 0.1123(5) 0.6232(3) 0.6713(5) 0.0638(15) Uani 1 1 d .
H29A H 0.2153 0.6360 0.7105 0.096 Uiso 1 1 calc R
H29B H 0.0523 0.6593 0.7017 0.096 Uiso 1 1 calc R
H29C H 0.0876 0.6292 0.5823 0.096 Uiso 1 1 calc R
C30 C 0.4708(5) 0.4369(3) 1.0889(3) 0.0432(11) Uani 1 1 d .
H30 H 0.5205 0.4245 1.0270 0.052 Uiso 1 1 calc R
C31 C 0.5699(6) 0.4940(3) 1.1842(4) 0.0622(14) Uani 1 1 d .
H31A H 0.6650 0.4691 1.2221 0.093 Uiso 1 1 calc R
H31B H 0.5253 0.5059 1.2476 0.093 Uiso 1 1 calc R
H31C H 0.5825 0.5434 1.1436 0.093 Uiso 1 1 calc R
C32 C 0.4524(5) 0.3585(3) 1.1506(3) 0.0571(12) Uani 1 1 d .
H32A H 0.3905 0.3224 1.0891 0.086 Uiso 1 1 calc R
H32B H 0.4071 0.3691 1.2140 0.086 Uiso 1 1 calc R
H32C H 0.5479 0.3340 1.1882 0.086 Uiso 1 1 calc R
C33 C 0.2968(4) 0.2942(2) 0.7868(3) 0.0244(8) Uani 1 1 d .
C34 C 0.1693(4) 0.2416(2) 0.7838(4) 0.0335(9) Uani 1 1 d .
C35 C 0.2029(6) 0.1946(3) 0.9018(4) 0.0707(18) Uani 1 1 d .
H35A H 0.2198 0.2311 0.9711 0.106 Uiso 1 1 calc R
H35B H 0.2901 0.1623 0.9124 0.106 Uiso 1 1 calc R
H35C H 0.1206 0.1598 0.8981 0.106 Uiso 1 1 calc R
C36 C 0.1386(5) 0.1847(3) 0.6746(4) 0.0492(13) Uani 1 1 d .
H36A H 0.2237 0.1508 0.6844 0.074 Uiso 1 1 calc R
H36B H 0.1181 0.2153 0.5986 0.074 Uiso 1 1 calc R
H36C H 0.0544 0.1515 0.6710 0.074 Uiso 1 1 calc R
C37 C 0.0370(5) 0.2939(3) 0.7666(5) 0.0629(15) Uani 1 1 d .
H37A H 0.0160 0.3232 0.6893 0.094 Uiso 1 1 calc R
H37B H 0.0562 0.3315 0.8349 0.094 Uiso 1 1 calc R
H37C H -0.0468 0.2607 0.7645 0.094 Uiso 1 1 calc R
O38 O 0.6142(3) 0.32144(15) 0.8826(2) 0.0318(6) Uani 1 1 d .
C39 C 0.6433(5) 0.2504(3) 0.9616(4) 0.0549(14) Uani 1 1 d .
H39A H 0.5886 0.2533 1.0210 0.066 Uiso 1 1 calc R
H39B H 0.6130 0.2019 0.9114 0.066 Uiso 1 1 calc R
C40 C 0.7930(13) 0.2487(8) 1.0235(12) 0.288(9) Uani 1 1 d .
H40A H 0.8105 0.2559 1.1115 0.432 Uiso 1 1 calc R
H40B H 0.8406 0.2915 0.9930 0.432 Uiso 1 1 calc R
H40C H 0.8328 0.1974 1.0093 0.432 Uiso 1 1 calc R
C41 C 0.7477(4) 0.3661(4) 0.8919(4) 0.0453(10) Uani 1 1 d .
H41A H 0.8038 0.3357 0.8486 0.054 Uiso 1 1 calc R
H41B H 0.7193 0.4170 0.8476 0.054 Uiso 1 1 calc R
C42 C 0.8316(12) 0.3816(15) 0.9988(9) 0.410(17) Uani 1 1 d .
H42A H 0.7869 0.3632 1.0593 0.615 Uiso 1 1 calc R
H42B H 0.8478 0.4390 1.0074 0.615 Uiso 1 1 calc R
H42C H 0.9248 0.3545 1.0123 0.615 Uiso 1 1 calc R

loop_
_atom_site_aniso_label
_atom_site_aniso_U_11
_atom_site_aniso_U_22
_atom_site_aniso_U_33
_atom_site_aniso_U_23
_atom_site_aniso_U_13
_atom_site_aniso_U_12
V1 0.0219(3) 0.0243(3) 0.0183(2) 0.0009(3) 0.0084(2) 0.0001(3)
N2 0.0191(14) 0.0209(19) 0.0222(13) -0.0002(13) 0.0086(11) -0.0022(13)
C3 0.023(2) 0.028(2) 0.0286(19) 0.0057(17) 0.0112(16) 0.0009(16)
C4 0.025(2) 0.033(2) 0.0216(18) 0.0050(16) 0.0054(15) -0.0096(17)
C5 0.034(2) 0.023(2) 0.0214(18) 0.0041(15) 0.0072(16) -0.0015(16)
N6 0.0252(18) 0.0254(19) 0.0220(15) -0.0017(13) 0.0110(13) -0.0028(13)
C7 0.027(2) 0.028(2) 0.0216(18) 0.0032(15) 0.0143(16) -0.0039(16)
C8 0.028(2) 0.032(3) 0.0240(18) -0.0015(14) 0.0124(15) -0.0025(15)
C9 0.028(2) 0.053(3) 0.027(2) -0.0064(19) 0.0076(17) -0.0080(19)
C10 0.043(3) 0.041(3) 0.027(2) -0.0116(18) 0.0156(19) -0.012(2)
C11 0.046(3) 0.029(2) 0.032(2) -0.0074(17) 0.022(2) -0.0037(19)
C12 0.035(2) 0.028(2) 0.0234(19) -0.0008(16) 0.0158(17) -0.0060(18)
C13 0.045(3) 0.039(3) 0.033(2) -0.0013(19) 0.014(2) 0.013(2)
C14 0.094(5) 0.060(4) 0.068(4) 0.021(3) -0.005(3) 0.019(3)
C15 0.046(4) 0.178(7) 0.055(4) -0.009(4) 0.009(3) 0.045(4)
C16 0.029(2) 0.056(3) 0.025(2) 0.0053(19) 0.0058(17) 0.0110(19)
C17 0.087(4) 0.061(4) 0.080(4) 0.026(3) 0.053(3) 0.039(3)
C18 0.028(2) 0.108(5) 0.058(3) -0.023(3) 0.012(2) 0.008(3)
C19 0.071(3) 0.042(3) 0.038(2) -0.012(2) 0.037(2) -0.029(2)
C20 0.061(3) 0.039(3) 0.025(2) 0.0011(18) 0.015(2) -0.014(2)
C21 0.042(3) 0.032(2) 0.029(2) -0.0015(17) 0.0175(18) 0.0014(19)
C22 0.061(3) 0.047(3) 0.032(2) 0.003(2) 0.027(2) 0.007(2)
C23 0.101(5) 0.133(6) 0.041(3) 0.011(3) 0.043(3) 0.057(4)
C24 0.108(5) 0.151(6) 0.054(3) 0.025(4) 0.059(4) 0.072(5)
C25 0.077(4) 0.099(5) 0.056(3) 0.012(3) 0.039(3) 0.054(3)
C26 0.040(3) 0.045(3) 0.039(2) -0.003(2) 0.020(2) 0.008(2)
C27 0.040(3) 0.051(3) 0.037(3) -0.001(2) 0.012(2) 0.016(2)
C28 0.048(3) 0.058(3) 0.067(3) -0.008(3) 0.017(3) 0.010(3)
C29 0.050(3) 0.075(4) 0.067(4) 0.023(3) 0.019(3) 0.004(3)
C30 0.058(3) 0.052(3) 0.021(2) -0.003(2) 0.015(2) 0.002(2)
C31 0.090(4) 0.060(4) 0.031(2) -0.002(2) 0.013(3) -0.007(3)
C32 0.086(3) 0.053(3) 0.036(2) 0.000(3) 0.024(2) 0.007(4)
C33 0.030(2) 0.024(2) 0.0203(18) 0.0017(15) 0.0104(16) 0.0050(16)
C34 0.036(2) 0.031(2) 0.037(2) 0.0017(18) 0.0159(19) -0.0079(18)
C35 0.076(4) 0.078(4) 0.050(3) 0.022(3) 0.009(3) -0.043(3)
C36 0.044(3) 0.044(3) 0.058(3) -0.012(2) 0.013(2) -0.018(2)
C37 0.040(3) 0.050(3) 0.111(5) -0.011(3) 0.042(3) -0.008(2)
O38 0.0281(15) 0.0388(16) 0.0276(14) 0.0105(12) 0.0076(11) -0.0024(12)
C39 0.046(3) 0.063(4) 0.049(3) 0.029(3) 0.005(2) 0.003(2)
C40 0.176(12) 0.277(16) 0.275(16) 0.138(14) -0.120(11) 0.051(11)
C41 0.0224(19) 0.058(3) 0.053(2) 0.020(3) 0.0099(17) 0.011(3)
C42 0.162(10) 0.98(5) 0.121(7) -0.211(17) 0.086(7) -0.34(2)

loop_
_atom_type_symbol
_atom_type_description
_atom_type_scat_dispersion_real
_atom_type_scat_dispersion_imag
_atom_type_scat_source
V V 0.3005 0.5294 'International Tables Vol C Tables 4.2.6.8 and 6.1.1.4'
O O 0.0106 0.0060 'International Tables Vol C Tables 4.2.6.8 and 6.1.1.4'
N N 0.0061 0.0033 'International Tables Vol C Tables 4.2.6.8 and 6.1.1.4'
C C 0.0033 0.0016 'International Tables Vol C Tables 4.2.6.8 and 6.1.1.4'
H H 0.0000 0.0000 'International Tables Vol C Tables 4.2.6.8 and 6.1.1.4'

loop_
_geom_angle_atom_site_label_1
_geom_angle_atom_site_label_2
_geom_angle_atom_site_label_3
_geom_angle
C33 V1 N6 106.77(16)
C33 V1 N2 107.03(15)
N6 V1 N2 104.45(13)
C33 V1 O38 105.52(14)
N6 V1 O38 115.51(12)
N2 V1 O38 116.91(11)
C3 N2 C7 119.1(3)
C3 N2 V1 104.2(2)
C7 N2 V1 135.2(2)
N2 C3 C4 120.6(3)
N2 C3 C19 120.5(3)
C4 C3 C19 118.8(3)
C5 C4 C3 133.8(3)
N6 C5 C20 120.8(3)
N6 C5 C4 119.9(3)
C20 C5 C4 119.2(3)
C5 N6 C21 119.2(3)
C5 N6 V1 103.1(2)
C21 N6 V1 135.9(2)
C12 C7 C8 120.7(3)
C12 C7 N2 120.2(3)
C8 C7 N2 119.1(3)
C9 C8 C7 117.1(3)
C9 C8 C16 121.7(3)
C7 C8 C16 121.2(3)
C10 C9 C8 122.8(4)
C11 C10 C9 118.8(4)
C10 C11 C12 122.3(4)
C11 C12 C7 118.2(4)
C11 C12 C13 119.0(4)
C7 C12 C13 122.7(3)
C12 C13 C14 109.9(4)
C12 C13 C15 112.7(4)
C14 C13 C15 111.0(5)
C8 C16 C17 111.7(3)
C8 C16 C18 111.7(4)
C17 C16 C18 111.2(4)
C22 C21 C26 121.4(3)
C22 C21 N6 119.8(4)
C26 C21 N6 118.8(3)
C21 C22 C23 117.4(4)
C21 C22 C30 124.0(3)
C23 C22 C30 118.6(4)
C24 C23 C22 121.8(5)
C23 C24 C25 120.5(5)
C24 C25 C26 121.5(5)
C25 C26 C21 117.5(4)
C25 C26 C27 120.5(4)
C21 C26 C27 122.0(3)
C29 C27 C26 112.2(4)
C29 C27 C28 108.9(4)
C26 C27 C28 113.2(4)
C22 C30 C32 111.9(4)
C22 C30 C31 111.5(4)
C32 C30 C31 110.2(4)
C34 C33 V1 171.0(3)
C33 C34 C35 110.1(3)
C33 C34 C37 108.4(3)
C35 C34 C37 110.6(4)
C33 C34 C36 109.2(3)
C35 C34 C36 109.7(4)
C37 C34 C36 108.7(4)
C41 O38 C39 112.3(3)
C41 O38 V1 120.1(2)
C39 O38 V1 127.6(2)
C40 C39 O38 107.1(6)
C42 C41 O38 117.0(6)

loop_
_geom_bond_atom_site_label_1
_geom_bond_atom_site_label_2
_geom_bond_distance
V1 C33 1.683(4)
V1 N6 1.886(3)
V1 N2 1.894(2)
V1 O38 2.022(3)
N2 C3 1.394(4)
N2 C7 1.441(4)
C3 C4 1.422(5)
C3 C19 1.429(5)
C4 C5 1.420(5)
C5 N6 1.410(4)
C5 C20 1.418(5)
N6 C21 1.434(4)
C7 C12 1.406(5)
C7 C8 1.407(5)
C8 C9 1.395(5)
C8 C16 1.507(5)
C9 C10 1.367(6)
C10 C11 1.362(5)
C11 C12 1.385(5)
C12 C13 1.512(5)
C13 C14 1.514(7)
C13 C15 1.511(6)
C16 C17 1.516(6)
C16 C18 1.542(5)
C21 C22 1.401(5)
C21 C26 1.412(5)
C22 C23 1.410(6)
C22 C30 1.500(6)
C23 C24 1.340(7)
C24 C25 1.378(7)
C25 C26 1.391(6)
C26 C27 1.521(6)
C27 C29 1.499(6)
C27 C28 1.523(6)
C30 C32 1.536(6)
C30 C31 1.544(6)
C33 C34 1.513(5)
C34 C35 1.516(6)
C34 C37 1.516(6)
C34 C36 1.533(6)
O38 C41 1.472(5)
O38 C39 1.475(5)
C39 C40 1.399(11)
C41 C42 1.267(8)

loop_
_geom_torsion_atom_site_label_1
_geom_torsion_atom_site_label_2
_geom_torsion_atom_site_label_3
_geom_torsion_atom_site_label_4
_geom_torsion
C33 V1 N2 C3 169.1(2)
N6 V1 N2 C3 56.1(2)
O38 V1 N2 C3 -72.9(2)
C33 V1 N2 C7 -25.6(4)
N6 V1 N2 C7 -138.6(3)
O38 V1 N2 C7 92.4(3)
C7 N2 C3 C4 168.5(3)
V1 N2 C3 C4 -23.3(4)
C7 N2 C3 C19 -14.7(5)
V1 N2 C3 C19 153.5(3)
N2 C3 C4 C5 -15.1(6)
C19 C3 C4 C5 168.0(4)
C3 C4 C5 N6 11.3(6)
C3 C4 C5 C20 -171.6(4)
C20 C5 N6 C21 19.1(5)
C4 C5 N6 C21 -163.8(3)
C20 C5 N6 V1 -148.0(3)
C4 C5 N6 V1 29.1(4)
C33 V1 N6 C5 -172.0(2)
N2 V1 N6 C5 -58.8(2)
O38 V1 N6 C5 71.1(2)
C33 V1 N6 C21 24.2(4)
N2 V1 N6 C21 137.4(3)
O38 V1 N6 C21 -92.7(4)
C3 N2 C7 C12 86.2(4)
V1 N2 C7 C12 -77.5(4)
C3 N2 C7 C8 -92.9(4)
V1 N2 C7 C8 103.4(4)
C12 C7 C8 C9 -2.0(5)
N2 C7 C8 C9 177.1(3)
C12 C7 C8 C16 176.6(3)
N2 C7 C8 C16 -4.3(5)
C7 C8 C9 C10 0.3(5)
C16 C8 C9 C10 -178.3(4)
C8 C9 C10 C11 2.0(6)
C9 C10 C11 C12 -2.7(6)
C10 C11 C12 C7 1.0(6)
C10 C11 C12 C13 179.3(4)
C8 C7 C12 C11 1.4(5)
N2 C7 C12 C11 -177.7(3)
C8 C7 C12 C13 -176.9(3)
N2 C7 C12 C13 4.0(5)
C11 C12 C13 C14 -78.3(5)
C7 C12 C13 C14 99.9(5)
C11 C12 C13 C15 46.0(6)
C7 C12 C13 C15 -135.7(5)
C9 C8 C16 C17 -90.7(5)
C7 C8 C16 C17 90.7(4)
C9 C8 C16 C18 34.6(5)
C7 C8 C16 C18 -144.0(4)
C5 N6 C21 C22 -94.0(5)
V1 N6 C21 C22 67.8(5)
C5 N6 C21 C26 86.1(5)
V1 N6 C21 C26 -112.0(4)
C26 C21 C22 C23 1.2(7)
N6 C21 C22 C23 -178.6(5)
C26 C21 C22 C30 -179.1(4)
N6 C21 C22 C30 1.0(7)
C21 C22 C23 C24 -0.9(10)
C30 C22 C23 C24 179.4(6)
C22 C23 C24 C25 0.5(12)
C23 C24 C25 C26 -0.4(11)
C24 C25 C26 C21 0.6(9)
C24 C25 C26 C27 -177.9(6)
C22 C21 C26 C25 -1.1(7)
N6 C21 C26 C25 178.8(4)
C22 C21 C26 C27 177.5(4)
N6 C21 C26 C27 -2.7(6)
C25 C26 C27 C29 80.3(6)
C21 C26 C27 C29 -98.2(5)
C25 C26 C27 C28 -43.4(6)
C21 C26 C27 C28 138.1(4)
C21 C22 C30 C32 -116.2(4)
C23 C22 C30 C32 63.5(6)
C21 C22 C30 C31 119.9(5)
C23 C22 C30 C31 -60.5(6)
N6 V1 C33 C34 57.1(19)
N2 V1 C33 C34 -54.3(19)
O38 V1 C33 C34 -179(100)
V1 C33 C34 C35 -153.8(17)
V1 C33 C34 C37 -33(2)
V1 C33 C34 C36 85.7(19)
C33 V1 O38 C41 178.9(3)
N6 V1 O38 C41 -63.4(3)
N2 V1 O38 C41 60.1(3)
C33 V1 O38 C39 -3.5(4)
N6 V1 O38 C39 114.2(3)
N2 V1 O38 C39 -122.3(3)
C41 O38 C39 C40 0.8(9)
V1 O38 C39 C40 -177.0(8)
C39 O38 C41 C42 -48.9(15)
V1 O38 C41 C42 129.0(14)
